data_4126834
loop_
_publ_author_name
'Kiernicki, John J.'
'Zeller, Matthias'
'Szymczak, Nathaniel K.'

_publ_section_title
;
 Hydrazine Capture and N-N Bond Cleavage at Iron Enabled by Flexible
 Appended Lewis Acids.
;
_journal_name_full 'Journal of the American Chemical Society'
_journal_paper_doi 10.1021/jacs.7b11465
_journal_year 2017
_chemical_formula_moiety 'C41 H67 B2 Cl2 N7 Zn'
_chemical_formula_sum 'C41 H67 B2 Cl2 N7 Zn'
_chemical_formula_weight 815.90
_space_group_crystal_system triclinic
_space_group_IT_number 2
_space_group_name_Hall '-P 1'
_space_group_name_H-M_alt 'P -1'
_symmetry_space_group_name_Hall '-P 1'
_symmetry_space_group_name_H-M 'P -1'
_atom_sites_solution_hydrogens geom
_atom_sites_solution_primary direct
_atom_sites_solution_secondary difmap
_audit_creation_method SHELXL-2014/7
_cell_angle_alpha 111.319(3)
_cell_angle_beta 107.231(3)
_cell_angle_gamma 98.485(3)
_cell_formula_units_Z 2
_cell_length_a 11.6502(4)
_cell_length_b 14.2465(5)
_cell_length_c 15.0298(5)
_cell_measurement_reflns_used 16724
_cell_measurement_temperature 85(2)
_cell_measurement_theta_max 68.8610
_cell_measurement_theta_min 3.3940
_cell_volume 2126.27(15)
_computing_cell_refinement 'CrysAlisPro 1.171.38.41 (Rigaku OD, 2015)'
_computing_data_collection 'CrysAlisPro 1.171.38.41 (Rigaku OD, 2015)'
_computing_data_reduction 'CrysAlisPro 1.171.38.41 (Rigaku OD, 2015)'
_computing_structure_refinement 'SHELXL-2014/7 (Sheldrick, 2014)'
_computing_structure_solution 'SHELXS-97 (Sheldrick, 2008)'
_diffrn_ambient_temperature 85(2)
_diffrn_detector 'CCD plate'
_diffrn_measured_fraction_theta_full 0.977
_diffrn_measured_fraction_theta_max 0.966
_diffrn_measurement_device 'abstract diffractometer'
_diffrn_measurement_device_type
;
dtrek-CrysAlisPro-abstract goniometer imported rigaku-d*trek images
;
_diffrn_measurement_method '\w scans'
_diffrn_radiation_monochromator graphite
_diffrn_radiation_type CuK\a
_diffrn_radiation_wavelength 1.54178
_diffrn_reflns_av_R_equivalents 0.0749
_diffrn_reflns_av_unetI/netI 0.0482
_diffrn_reflns_Laue_measured_fraction_full 0.977
_diffrn_reflns_Laue_measured_fraction_max 0.966
_diffrn_reflns_limit_h_max 14
_diffrn_reflns_limit_h_min -14
_diffrn_reflns_limit_k_max 16
_diffrn_reflns_limit_k_min -17
_diffrn_reflns_limit_l_max 18
_diffrn_reflns_limit_l_min -18
_diffrn_reflns_number 32084
_diffrn_reflns_point_group_measured_fraction_full 0.977
_diffrn_reflns_point_group_measured_fraction_max 0.966
_diffrn_reflns_theta_full 67.679
_diffrn_reflns_theta_max 69.252
_diffrn_reflns_theta_min 3.412
_diffrn_source 'fine-focus sealed X-ray tube'
_diffrn_source_type 'Enhance (Cu) X-ray Source'
_diffrn_standards_decay_% 0
_diffrn_standards_interval_count 5
_diffrn_standards_number 5
_exptl_absorpt_coefficient_mu 2.238
_exptl_absorpt_correction_T_max 1.00000
_exptl_absorpt_correction_T_min 0.64847
_exptl_absorpt_correction_type multi-scan
_exptl_absorpt_process_details
;
CrysAlisPro 1.171.38.41 (Rigaku Oxford Diffraction, 2015)
Empirical absorption correction using spherical harmonics,
 implemented in SCALE3 ABSPACK scaling algorithm.
;
_exptl_crystal_colour colourless
_exptl_crystal_density_diffrn 1.274
_exptl_crystal_description plate
_exptl_crystal_F_000 872
_exptl_crystal_size_max 0.080
_exptl_crystal_size_mid 0.040
_exptl_crystal_size_min 0.010
_refine_diff_density_max 1.387
_refine_diff_density_min -1.097
_refine_diff_density_rms 0.126
_refine_ls_extinction_method none
_refine_ls_goodness_of_fit_ref 1.058
_refine_ls_hydrogen_treatment constr
_refine_ls_matrix_type full
_refine_ls_number_parameters 484
_refine_ls_number_reflns 7676
_refine_ls_number_restraints 0
_refine_ls_restrained_S_all 1.058
_refine_ls_R_factor_all 0.0620
_refine_ls_R_factor_gt 0.0573
_refine_ls_shift/su_max 0.000
_refine_ls_shift/su_mean 0.000
_refine_ls_structure_factor_coef Fsqd
_refine_ls_weighting_details 'w=1/[\s^2^(Fo^2^)+(0.1327P)^2^+1.1735P] where P=(Fo^2^+2Fc^2^)/3'
_refine_ls_weighting_scheme calc
_refine_ls_wR_factor_gt 0.1733
_refine_ls_wR_factor_ref 0.1869
_reflns_Friedel_coverage 0.000
_reflns_number_gt 6899
_reflns_number_total 7676
_reflns_threshold_expression 'I > 2\s(I)'
_cod_data_source_file BBNPDPZnCl2-N2H4.cif
_cod_data_source_block jk2202
_cod_original_cell_volume 2126.27(14)
_cod_database_code 4126834
_shelx_shelxl_version_number 2014/7
_shelx_space_group_comment
;
The symmetry employed for this shelxl refinement is uniquely defined
by the following loop, which should always be used as a source of
symmetry information in preference to the above space-group names.
They are only intended as comments.
;
_shelx_estimated_absorpt_t_min 0.841
_shelx_estimated_absorpt_t_max 0.978

loop_
_space_group_symop_operation_xyz
'x, y, z'
'-x, -y, -z'

loop_
_atom_site_label
_atom_site_type_symbol
_atom_site_fract_x
_atom_site_fract_y
_atom_site_fract_z
_atom_site_U_iso_or_equiv
_atom_site_adp_type
_atom_site_occupancy
_atom_site_site_symmetry_order
_atom_site_calc_flag
_atom_site_refinement_flags_posn
_atom_site_refinement_flags_adp
Zn1 Zn 0.19327(3) 0.94961(3) 0.36997(3) 0.02138(16) Uani 1 1 d . .
Cl1 Cl 0.26454(6) 0.81220(5) 0.29839(5) 0.02398(19) Uani 1 1 d . .
Cl2 Cl 0.05837(6) 0.98017(5) 0.24564(5) 0.02232(18) Uani 1 1 d . .
N1 N 0.4153(2) 1.14313(18) 0.37783(18) 0.0215(5) Uani 1 1 d . .
N2 N 0.3491(2) 1.09441(18) 0.41712(18) 0.0220(5) Uani 1 1 d . .
N3 N 0.2441(2) 1.03406(18) 0.52868(18) 0.0218(5) Uani 1 1 d . .
N4 N 0.0669(2) 0.85188(19) 0.41651(18) 0.0234(5) Uani 1 1 d . .
N5 N -0.0180(2) 0.75776(18) 0.37903(18) 0.0219(5) Uani 1 1 d . .
N6 N 0.1510(2) 0.75779(19) 0.05220(18) 0.0222(5) Uani 1 1 d . .
H6A H 0.1392 0.6880 0.0153 0.027 Uiso 1 1 calc R U
H6B H 0.1869 0.7724 0.1202 0.027 Uiso 1 1 calc R U
N7 N 0.0264(2) 0.77600(18) 0.03371(18) 0.0215(5) Uani 1 1 d . .
H7A H 0.0101 0.7991 -0.0165 0.026 Uiso 1 1 calc R U
H7B H 0.0307 0.8290 0.0924 0.026 Uiso 1 1 calc R U
C1 C 0.5106(3) 1.2292(2) 0.4550(2) 0.0223(6) Uani 1 1 d . .
C2 C 0.5037(3) 1.2351(2) 0.5465(2) 0.0217(6) Uani 1 1 d . .
H2 H 0.5566 1.2863 0.6141 0.026 Uiso 1 1 calc R U
C3 C 0.4025(3) 1.1504(2) 0.5193(2) 0.0216(6) Uani 1 1 d . .
C4 C 0.3447(3) 1.1189(2) 0.5820(2) 0.0219(6) Uani 1 1 d . .
C5 C 0.3860(3) 1.1746(2) 0.6888(2) 0.0259(6) Uani 1 1 d . .
H5 H 0.4603 1.2320 0.7262 0.031 Uiso 1 1 calc R U
C6 C 0.3160(3) 1.1442(2) 0.7395(2) 0.0270(6) Uani 1 1 d . .
H6 H 0.3406 1.1824 0.8120 0.032 Uiso 1 1 calc R U
C7 C 0.2106(3) 1.0582(2) 0.6841(2) 0.0259(6) Uani 1 1 d . .
H7 H 0.1612 1.0375 0.7176 0.031 Uiso 1 1 calc R U
C8 C 0.1781(3) 1.0026(2) 0.5784(2) 0.0209(6) Uani 1 1 d . .
C9 C 0.0790(3) 0.9035(2) 0.5138(2) 0.0211(6) Uani 1 1 d . .
C10 C -0.0013(3) 0.8435(2) 0.5400(2) 0.0229(6) Uani 1 1 d . .
H10 H -0.0117 0.8636 0.6041 0.027 Uiso 1 1 calc R U
C11 C -0.0618(3) 0.7491(2) 0.4525(2) 0.0236(6) Uani 1 1 d . .
C12 C 0.6106(3) 1.2967(2) 0.4399(2) 0.0241(6) Uani 1 1 d . .
C13 C 0.5568(3) 1.3593(3) 0.3824(3) 0.0333(7) Uani 1 1 d . .
H13A H 0.5009 1.3107 0.3114 0.050 Uiso 1 1 calc R U
H13B H 0.6255 1.4072 0.3815 0.050 Uiso 1 1 calc R U
H13C H 0.5096 1.3999 0.4175 0.050 Uiso 1 1 calc R U
C14 C 0.6790(3) 1.2270(3) 0.3838(3) 0.0342(7) Uani 1 1 d . .
H14A H 0.6191 1.1751 0.3154 0.051 Uiso 1 1 calc R U
H14B H 0.7161 1.1905 0.4240 0.051 Uiso 1 1 calc R U
H14C H 0.7453 1.2707 0.3763 0.051 Uiso 1 1 calc R U
C15 C 0.7064(3) 1.3759(3) 0.5471(2) 0.0316(7) Uani 1 1 d . .
H15A H 0.7727 1.4197 0.5396 0.047 Uiso 1 1 calc R U
H15B H 0.7434 1.3378 0.5855 0.047 Uiso 1 1 calc R U
H15C H 0.6644 1.4206 0.5848 0.047 Uiso 1 1 calc R U
C16 C -0.1517(3) 0.6528(2) 0.4397(2) 0.0257(6) Uani 1 1 d . .
C17 C -0.0880(3) 0.5645(2) 0.4311(2) 0.0286(6) Uani 1 1 d . .
H17A H -0.0681 0.5444 0.3690 0.043 Uiso 1 1 calc R U
H17B H -0.1448 0.5035 0.4266 0.043 Uiso 1 1 calc R U
H17C H -0.0106 0.5895 0.4921 0.043 Uiso 1 1 calc R U
C18 C -0.2757(3) 0.6167(2) 0.3466(2) 0.0288(6) Uani 1 1 d . .
H18A H -0.2577 0.6072 0.2846 0.043 Uiso 1 1 calc R U
H18B H -0.3207 0.6700 0.3597 0.043 Uiso 1 1 calc R U
H18C H -0.3276 0.5499 0.3360 0.043 Uiso 1 1 calc R U
C19 C -0.1831(3) 0.6806(2) 0.5374(2) 0.0304(7) Uani 1 1 d . .
H19A H -0.2187 0.7401 0.5476 0.046 Uiso 1 1 calc R U
H19B H -0.1064 0.6997 0.5976 0.046 Uiso 1 1 calc R U
H19C H -0.2441 0.6197 0.5291 0.046 Uiso 1 1 calc R U
C20 C 0.3625(3) 1.1074(2) 0.2654(2) 0.0227(6) Uani 1 1 d . .
H20A H 0.4133 1.1540 0.2470 0.027 Uiso 1 1 calc R U
H20B H 0.2762 1.1141 0.2446 0.027 Uiso 1 1 calc R U
C21 C 0.3587(3) 0.9943(2) 0.2050(2) 0.0240(6) Uani 1 1 d . .
H21A H 0.3279 0.9501 0.2357 0.029 Uiso 1 1 calc R U
H21B H 0.4447 0.9911 0.2108 0.029 Uiso 1 1 calc R U
C22 C 0.2739(3) 0.9501(2) 0.0911(2) 0.0221(6) Uani 1 1 d . .
H22A H 0.3094 0.9913 0.0598 0.027 Uiso 1 1 calc R U
H22B H 0.1905 0.9603 0.0864 0.027 Uiso 1 1 calc R U
C23 C 0.3811(3) 0.7895(2) 0.0516(2) 0.0249(6) Uani 1 1 d . .
H23 H 0.4162 0.8115 0.1278 0.030 Uiso 1 1 calc R U
C24 C 0.4774(3) 0.8501(2) 0.0244(2) 0.0264(6) Uani 1 1 d . .
H24A H 0.5058 0.9251 0.0745 0.032 Uiso 1 1 calc R U
H24B H 0.5514 0.8229 0.0341 0.032 Uiso 1 1 calc R U
C25 C 0.4312(3) 0.8443(2) -0.0852(2) 0.0295(6) Uani 1 1 d . .
H25A H 0.4888 0.9022 -0.0860 0.035 Uiso 1 1 calc R U
H25B H 0.4363 0.7772 -0.1333 0.035 Uiso 1 1 calc R U
C26 C 0.2973(3) 0.8513(2) -0.1252(2) 0.0275(6) Uani 1 1 d . .
H26A H 0.2680 0.8269 -0.2009 0.033 Uiso 1 1 calc R U
H26B H 0.2983 0.9260 -0.0945 0.033 Uiso 1 1 calc R U
C27 C 0.2025(3) 0.7861(2) -0.1009(2) 0.0252(6) Uani 1 1 d . .
H27 H 0.1203 0.8014 -0.1231 0.030 Uiso 1 1 calc R U
C28 C 0.1820(3) 0.6670(2) -0.1593(2) 0.0303(7) Uani 1 1 d . .
H28A H 0.1641 0.6501 -0.2329 0.036 Uiso 1 1 calc R U
H28B H 0.1063 0.6291 -0.1557 0.036 Uiso 1 1 calc R U
C29 C 0.2910(3) 0.6236(2) -0.1208(3) 0.0328(7) Uani 1 1 d . .
H29A H 0.2583 0.5463 -0.1484 0.039 Uiso 1 1 calc R U
H29B H 0.3545 0.6380 -0.1493 0.039 Uiso 1 1 calc R U
C30 C 0.3551(3) 0.6693(2) -0.0037(3) 0.0307(7) Uani 1 1 d . .
H30A H 0.4357 0.6519 0.0136 0.037 Uiso 1 1 calc R U
H30B H 0.3017 0.6353 0.0228 0.037 Uiso 1 1 calc R U
C31 C -0.0307(3) 0.6776(2) 0.2785(2) 0.0231(6) Uani 1 1 d . .
H31A H -0.0890 0.6105 0.2629 0.028 Uiso 1 1 calc R U
H31B H 0.0521 0.6657 0.2832 0.028 Uiso 1 1 calc R U
C32 C -0.0790(3) 0.7087(2) 0.1906(2) 0.0228(6) Uani 1 1 d . .
H32A H -0.0321 0.7823 0.2124 0.027 Uiso 1 1 calc R U
H32B H -0.1686 0.7052 0.1755 0.027 Uiso 1 1 calc R U
C33 C -0.0647(3) 0.6368(2) 0.0921(2) 0.0220(6) Uani 1 1 d . .
H33A H -0.1206 0.5652 0.0660 0.026 Uiso 1 1 calc R U
H33B H 0.0226 0.6324 0.1105 0.026 Uiso 1 1 calc R U
C34 C -0.1151(3) 0.5844(2) -0.1136(2) 0.0229(6) Uani 1 1 d . .
H34 H -0.0377 0.5604 -0.1065 0.027 Uiso 1 1 calc R U
C35 C -0.1342(3) 0.6292(2) -0.1947(2) 0.0253(6) Uani 1 1 d . .
H35A H -0.0549 0.6816 -0.1760 0.030 Uiso 1 1 calc R U
H35B H -0.1512 0.5713 -0.2625 0.030 Uiso 1 1 calc R U
C36 C -0.2399(3) 0.6813(3) -0.2064(2) 0.0304(7) Uani 1 1 d . .
H36A H -0.3213 0.6258 -0.2451 0.037 Uiso 1 1 calc R U
H36B H -0.2322 0.7207 -0.2477 0.037 Uiso 1 1 calc R U
C37 C -0.2403(3) 0.7572(3) -0.1026(2) 0.0293(7) Uani 1 1 d . .
H37A H -0.1734 0.8237 -0.0747 0.035 Uiso 1 1 calc R U
H37B H -0.3215 0.7738 -0.1153 0.035 Uiso 1 1 calc R U
C38 C -0.2201(3) 0.7139(2) -0.0205(2) 0.0236(6) Uani 1 1 d . .
H38 H -0.2110 0.7715 0.0461 0.028 Uiso 1 1 calc R U
C39 C -0.3325(3) 0.6197(3) -0.0505(2) 0.0288(6) Uani 1 1 d . .
H39A H -0.3227 0.6053 0.0107 0.035 Uiso 1 1 calc R U
H39B H -0.4104 0.6410 -0.0670 0.035 Uiso 1 1 calc R U
C40 C -0.3497(3) 0.5164(3) -0.1420(2) 0.0307(7) Uani 1 1 d . .
H40A H -0.3939 0.5210 -0.2070 0.037 Uiso 1 1 calc R U
H40B H -0.4043 0.4579 -0.1395 0.037 Uiso 1 1 calc R U
C41 C -0.2268(3) 0.4896(2) -0.1451(2) 0.0255(6) Uani 1 1 d . .
H41A H -0.2436 0.4379 -0.2160 0.031 Uiso 1 1 calc R U
H41B H -0.2020 0.4553 -0.0986 0.031 Uiso 1 1 calc R U
B1 B 0.2552(3) 0.8259(3) 0.0233(2) 0.0233(6) Uani 1 1 d . .
B2 B -0.0963(3) 0.6737(2) -0.0011(2) 0.0220(6) Uani 1 1 d . .

loop_
_atom_site_aniso_label
_atom_site_aniso_U_11
_atom_site_aniso_U_22
_atom_site_aniso_U_33
_atom_site_aniso_U_23
_atom_site_aniso_U_13
_atom_site_aniso_U_12
Zn1 0.0252(3) 0.0182(2) 0.0209(2) 0.00895(17) 0.01004(18) 0.00273(18)
Cl1 0.0284(4) 0.0203(4) 0.0282(4) 0.0132(3) 0.0139(3) 0.0067(3)
Cl2 0.0252(4) 0.0199(3) 0.0229(3) 0.0102(3) 0.0105(3) 0.0039(3)
N1 0.0241(12) 0.0181(12) 0.0217(11) 0.0091(9) 0.0103(10) 0.0000(10)
N2 0.0244(12) 0.0191(12) 0.0220(12) 0.0102(9) 0.0098(10) -0.0010(10)
N3 0.0245(12) 0.0187(12) 0.0219(11) 0.0098(9) 0.0100(10) -0.0002(10)
N4 0.0269(13) 0.0191(12) 0.0247(12) 0.0113(10) 0.0118(10) -0.0007(11)
N5 0.0260(13) 0.0173(12) 0.0221(12) 0.0093(9) 0.0106(10) -0.0001(10)
N6 0.0223(12) 0.0215(12) 0.0236(11) 0.0095(9) 0.0110(10) 0.0040(10)
N7 0.0236(12) 0.0188(12) 0.0226(11) 0.0088(9) 0.0108(10) 0.0040(10)
C1 0.0244(14) 0.0174(13) 0.0247(14) 0.0096(11) 0.0095(12) 0.0032(12)
C2 0.0223(14) 0.0210(14) 0.0214(13) 0.0096(11) 0.0085(11) 0.0035(12)
C3 0.0229(14) 0.0205(14) 0.0216(13) 0.0106(11) 0.0092(11) 0.0016(12)
C4 0.0215(14) 0.0216(14) 0.0260(14) 0.0131(12) 0.0111(12) 0.0041(12)
C5 0.0225(14) 0.0255(15) 0.0260(15) 0.0106(12) 0.0079(12) 0.0005(12)
C6 0.0310(16) 0.0267(15) 0.0214(14) 0.0101(12) 0.0108(12) 0.0024(13)
C7 0.0259(15) 0.0274(16) 0.0269(15) 0.0137(12) 0.0126(12) 0.0044(13)
C8 0.0233(14) 0.0203(14) 0.0243(14) 0.0125(11) 0.0131(12) 0.0047(12)
C9 0.0248(14) 0.0178(14) 0.0233(13) 0.0112(11) 0.0110(11) 0.0032(12)
C10 0.0279(15) 0.0207(14) 0.0234(13) 0.0110(11) 0.0136(12) 0.0044(12)
C11 0.0294(15) 0.0204(14) 0.0255(14) 0.0124(11) 0.0144(12) 0.0051(13)
C12 0.0249(15) 0.0223(14) 0.0230(14) 0.0106(11) 0.0089(12) -0.0014(12)
C13 0.0341(17) 0.0261(16) 0.0331(16) 0.0172(13) 0.0041(14) -0.0034(14)
C14 0.0290(17) 0.0390(19) 0.0354(17) 0.0142(14) 0.0178(14) 0.0052(15)
C15 0.0269(16) 0.0327(17) 0.0278(15) 0.0124(13) 0.0082(13) -0.0053(14)
C16 0.0306(16) 0.0197(14) 0.0280(15) 0.0116(12) 0.0144(13) 0.0006(13)
C17 0.0333(17) 0.0215(15) 0.0350(16) 0.0159(13) 0.0153(14) 0.0044(13)
C18 0.0302(16) 0.0230(15) 0.0347(16) 0.0128(13) 0.0164(14) 0.0022(13)
C19 0.0357(17) 0.0263(16) 0.0338(16) 0.0151(13) 0.0189(14) 0.0037(14)
C20 0.0277(15) 0.0195(14) 0.0208(13) 0.0097(11) 0.0096(12) 0.0022(12)
C21 0.0272(15) 0.0183(14) 0.0248(14) 0.0086(11) 0.0107(12) 0.0023(12)
C22 0.0234(14) 0.0212(14) 0.0242(14) 0.0114(11) 0.0114(12) 0.0038(12)
C23 0.0275(15) 0.0230(15) 0.0262(14) 0.0108(12) 0.0146(12) 0.0028(13)
C24 0.0263(15) 0.0232(15) 0.0294(15) 0.0101(12) 0.0144(13) 0.0016(13)
C25 0.0320(17) 0.0264(16) 0.0303(15) 0.0117(13) 0.0168(13) -0.0007(13)
C26 0.0295(16) 0.0282(16) 0.0234(14) 0.0104(12) 0.0125(12) 0.0016(13)
C27 0.0253(15) 0.0221(15) 0.0243(14) 0.0070(12) 0.0113(12) -0.0009(12)
C28 0.0290(16) 0.0265(16) 0.0293(15) 0.0052(13) 0.0155(13) -0.0003(13)
C29 0.0346(18) 0.0224(15) 0.0397(18) 0.0067(13) 0.0219(15) 0.0046(14)
C30 0.0321(17) 0.0236(16) 0.0436(18) 0.0154(14) 0.0235(15) 0.0065(14)
C31 0.0270(15) 0.0188(14) 0.0247(14) 0.0099(11) 0.0126(12) 0.0029(12)
C32 0.0244(14) 0.0202(14) 0.0256(14) 0.0116(11) 0.0107(12) 0.0042(12)
C33 0.0244(14) 0.0179(13) 0.0248(14) 0.0094(11) 0.0114(12) 0.0040(12)
C34 0.0207(14) 0.0202(14) 0.0264(14) 0.0098(11) 0.0093(11) 0.0020(12)
C35 0.0268(15) 0.0238(15) 0.0262(14) 0.0113(12) 0.0120(12) 0.0046(13)
C36 0.0350(17) 0.0323(17) 0.0295(15) 0.0193(13) 0.0121(13) 0.0094(14)
C37 0.0328(17) 0.0293(16) 0.0340(16) 0.0192(13) 0.0145(14) 0.0128(14)
C38 0.0269(15) 0.0229(14) 0.0227(13) 0.0106(11) 0.0112(12) 0.0058(12)
C39 0.0246(15) 0.0342(17) 0.0299(15) 0.0155(13) 0.0117(13) 0.0074(14)
C40 0.0250(16) 0.0305(17) 0.0319(16) 0.0123(13) 0.0100(13) -0.0005(13)
C41 0.0266(15) 0.0215(15) 0.0263(14) 0.0096(12) 0.0108(12) 0.0018(13)
B1 0.0244(16) 0.0187(16) 0.0263(16) 0.0088(13) 0.0131(13) -0.0005(13)
B2 0.0215(16) 0.0172(15) 0.0255(16) 0.0097(13) 0.0086(13) -0.0002(13)

loop_
_atom_type_symbol
_atom_type_description
_atom_type_scat_dispersion_real
_atom_type_scat_dispersion_imag
_atom_type_scat_source
C C 0.0181 0.0091 'International Tables Vol C Tables 4.2.6.8 and 6.1.1.4'
H H 0.0000 0.0000 'International Tables Vol C Tables 4.2.6.8 and 6.1.1.4'
B B 0.0090 0.0039 'International Tables Vol C Tables 4.2.6.8 and 6.1.1.4'
N N 0.0311 0.0180 'International Tables Vol C Tables 4.2.6.8 and 6.1.1.4'
Cl Cl 0.3639 0.7018 'International Tables Vol C Tables 4.2.6.8 and 6.1.1.4'
Zn Zn -1.5491 0.6778 'International Tables Vol C Tables 4.2.6.8 and 6.1.1.4'

loop_
_geom_angle_atom_site_label_1
_geom_angle_atom_site_label_2
_geom_angle_atom_site_label_3
_geom_angle
N3 Zn1 N2 74.79(9)
N3 Zn1 Cl1 123.79(7)
N2 Zn1 Cl1 104.71(6)
N3 Zn1 Cl2 125.23(7)
N2 Zn1 Cl2 93.26(6)
Cl1 Zn1 Cl2 110.98(3)
N3 Zn1 N4 74.03(9)
N2 Zn1 N4 148.81(8)
Cl1 Zn1 N4 92.10(6)
Cl2 Zn1 N4 105.15(7)
N2 N1 C1 111.1(2)
N2 N1 C20 116.5(2)
C1 N1 C20 131.5(2)
C3 N2 N1 105.7(2)
C3 N2 Zn1 112.26(17)
N1 N2 Zn1 141.89(18)
C4 N3 C8 119.9(2)
C4 N3 Zn1 119.51(18)
C8 N3 Zn1 120.6(2)
C9 N4 N5 106.1(2)
C9 N4 Zn1 111.94(18)
N5 N4 Zn1 141.95(17)
N4 N5 C11 111.4(2)
N4 N5 C31 116.7(2)
C11 N5 C31 130.8(2)
N7 N6 B1 118.0(2)
N7 N6 H6A 107.8
B1 N6 H6A 107.8
N7 N6 H6B 107.8
B1 N6 H6B 107.8
H6A N6 H6B 107.1
N6 N7 B2 117.4(2)
N6 N7 H7A 107.9
B2 N7 H7A 107.9
N6 N7 H7B 107.9
B2 N7 H7B 107.9
H7A N7 H7B 107.2
N1 C1 C2 106.5(2)
N1 C1 C12 125.4(2)
C2 C1 C12 127.8(3)
C1 C2 C3 105.7(3)
C1 C2 H2 127.1
C3 C2 H2 127.1
N2 C3 C2 111.0(2)
N2 C3 C4 117.6(3)
C2 C3 C4 131.3(3)
N3 C4 C5 121.5(2)
N3 C4 C3 115.0(2)
C5 C4 C3 123.3(3)
C6 C5 C4 118.5(3)
C6 C5 H5 120.7
C4 C5 H5 120.7
C7 C6 C5 119.8(3)
C7 C6 H6 120.1
C5 C6 H6 120.1
C6 C7 C8 118.8(3)
C6 C7 H7 120.6
C8 C7 H7 120.6
N3 C8 C7 121.3(3)
N3 C8 C9 114.5(2)
C7 C8 C9 124.0(2)
N4 C9 C10 111.1(3)
N4 C9 C8 118.1(2)
C10 C9 C8 130.3(3)
C11 C10 C9 105.3(2)
C11 C10 H10 127.3
C9 C10 H10 127.3
N5 C11 C10 106.0(2)
N5 C11 C16 125.9(3)
C10 C11 C16 127.9(2)
C1 C12 C13 112.5(2)
C1 C12 C14 109.5(2)
C13 C12 C14 111.1(2)
C1 C12 C15 107.8(2)
C13 C12 C15 107.7(2)
C14 C12 C15 108.1(3)
C12 C13 H13A 109.5
C12 C13 H13B 109.5
H13A C13 H13B 109.5
C12 C13 H13C 109.5
H13A C13 H13C 109.5
H13B C13 H13C 109.5
C12 C14 H14A 109.5
C12 C14 H14B 109.5
H14A C14 H14B 109.5
C12 C14 H14C 109.5
H14A C14 H14C 109.5
H14B C14 H14C 109.5
C12 C15 H15A 109.5
C12 C15 H15B 109.5
H15A C15 H15B 109.5
C12 C15 H15C 109.5
H15A C15 H15C 109.5
H15B C15 H15C 109.5
C11 C16 C17 109.6(3)
C11 C16 C18 111.8(2)
C17 C16 C18 111.5(3)
C11 C16 C19 108.5(2)
C17 C16 C19 107.6(2)
C18 C16 C19 107.7(3)
C16 C17 H17A 109.5
C16 C17 H17B 109.5
H17A C17 H17B 109.5
C16 C17 H17C 109.5
H17A C17 H17C 109.5
H17B C17 H17C 109.5
C16 C18 H18A 109.5
C16 C18 H18B 109.5
H18A C18 H18B 109.5
C16 C18 H18C 109.5
H18A C18 H18C 109.5
H18B C18 H18C 109.5
C16 C19 H19A 109.5
C16 C19 H19B 109.5
H19A C19 H19B 109.5
C16 C19 H19C 109.5
H19A C19 H19C 109.5
H19B C19 H19C 109.5
N1 C20 C21 113.3(2)
N1 C20 H20A 108.9
C21 C20 H20A 108.9
N1 C20 H20B 108.9
C21 C20 H20B 108.9
H20A C20 H20B 107.7
C20 C21 C22 112.1(2)
C20 C21 H21A 109.2
C22 C21 H21A 109.2
C20 C21 H21B 109.2
C22 C21 H21B 109.2
H21A C21 H21B 107.9
C21 C22 B1 115.0(2)
C21 C22 H22A 108.5
B1 C22 H22A 108.5
C21 C22 H22B 108.5
B1 C22 H22B 108.5
H22A C22 H22B 107.5
C30 C23 C24 112.3(2)
C30 C23 B1 112.3(2)
C24 C23 B1 107.3(2)
C30 C23 H23 108.3
C24 C23 H23 108.3
B1 C23 H23 108.3
C25 C24 C23 116.5(3)
C25 C24 H24A 108.2
C23 C24 H24A 108.2
C25 C24 H24B 108.2
C23 C24 H24B 108.2
H24A C24 H24B 107.3
C26 C25 C24 115.0(2)
C26 C25 H25A 108.5
C24 C25 H25A 108.5
C26 C25 H25B 108.5
C24 C25 H25B 108.5
H25A C25 H25B 107.5
C25 C26 C27 114.1(2)
C25 C26 H26A 108.7
C27 C26 H26A 108.7
C25 C26 H26B 108.7
C27 C26 H26B 108.7
H26A C26 H26B 107.6
C28 C27 C26 111.6(2)
C28 C27 B1 112.3(2)
C26 C27 B1 107.4(2)
C28 C27 H27 108.5
C26 C27 H27 108.5
B1 C27 H27 108.5
C27 C28 C29 116.6(3)
C27 C28 H28A 108.2
C29 C28 H28A 108.2
C27 C28 H28B 108.2
C29 C28 H28B 108.2
H28A C28 H28B 107.3
C30 C29 C28 114.6(2)
C30 C29 H29A 108.6
C28 C29 H29A 108.6
C30 C29 H29B 108.6
C28 C29 H29B 108.6
H29A C29 H29B 107.6
C29 C30 C23 113.9(3)
C29 C30 H30A 108.8
C23 C30 H30A 108.8
C29 C30 H30B 108.8
C23 C30 H30B 108.8
H30A C30 H30B 107.7
N5 C31 C32 112.9(2)
N5 C31 H31A 109.0
C32 C31 H31A 109.0
N5 C31 H31B 109.0
C32 C31 H31B 109.0
H31A C31 H31B 107.8
C31 C32 C33 112.0(2)
C31 C32 H32A 109.2
C33 C32 H32A 109.2
C31 C32 H32B 109.2
C33 C32 H32B 109.2
H32A C32 H32B 107.9
C32 C33 B2 115.4(2)
C32 C33 H33A 108.4
B2 C33 H33A 108.4
C32 C33 H33B 108.4
B2 C33 H33B 108.4
H33A C33 H33B 107.5
C35 C34 C41 112.2(2)
C35 C34 B2 111.2(2)
C41 C34 B2 108.1(2)
C35 C34 H34 108.4
C41 C34 H34 108.4
B2 C34 H34 108.4
C36 C35 C34 115.5(2)
C36 C35 H35A 108.4
C34 C35 H35A 108.4
C36 C35 H35B 108.4
C34 C35 H35B 108.4
H35A C35 H35B 107.5
C35 C36 C37 113.7(3)
C35 C36 H36A 108.8
C37 C36 H36A 108.8
C35 C36 H36B 108.8
C37 C36 H36B 108.8
H36A C36 H36B 107.7
C38 C37 C36 114.2(2)
C38 C37 H37A 108.7
C36 C37 H37A 108.7
C38 C37 H37B 108.7
C36 C37 H37B 108.7
H37A C37 H37B 107.6
C37 C38 C39 112.1(2)
C37 C38 B2 113.1(2)
C39 C38 B2 106.7(2)
C37 C38 H38 108.2
C39 C38 H38 108.2
B2 C38 H38 108.2
C40 C39 C38 116.3(2)
C40 C39 H39A 108.2
C38 C39 H39A 108.2
C40 C39 H39B 108.2
C38 C39 H39B 108.2
H39A C39 H39B 107.4
C39 C40 C41 114.9(3)
C39 C40 H40A 108.5
C41 C40 H40A 108.5
C39 C40 H40B 108.5
C41 C40 H40B 108.5
H40A C40 H40B 107.5
C40 C41 C34 115.3(2)
C40 C41 H41A 108.5
C34 C41 H41A 108.5
C40 C41 H41B 108.5
C34 C41 H41B 108.5
H41A C41 H41B 107.5
C23 B1 C27 105.5(2)
C23 B1 C22 114.2(2)
C27 B1 C22 115.7(2)
C23 B1 N6 106.5(2)
C27 B1 N6 108.4(2)
C22 B1 N6 106.2(2)
C38 B2 C33 114.7(2)
C38 B2 C34 105.3(2)
C33 B2 C34 115.1(2)
C38 B2 N7 107.1(2)
C33 B2 N7 106.3(2)
C34 B2 N7 108.0(2)

loop_
_geom_bond_atom_site_label_1
_geom_bond_atom_site_label_2
_geom_bond_distance
Zn1 N3 2.087(2)
Zn1 N2 2.264(2)
Zn1 Cl1 2.2708(7)
Zn1 Cl2 2.2815(7)
Zn1 N4 2.304(2)
N1 N2 1.354(3)
N1 C1 1.373(4)
N1 C20 1.470(4)
N2 C3 1.334(4)
N3 C4 1.341(4)
N3 C8 1.354(3)
N4 C9 1.328(4)
N4 N5 1.350(4)
N5 C11 1.381(3)
N5 C31 1.473(3)
N6 N7 1.475(3)
N6 B1 1.696(4)
N6 H6A 0.9100
N6 H6B 0.9100
N7 B2 1.682(4)
N7 H7A 0.9100
N7 H7B 0.9100
C1 C2 1.373(4)
C1 C12 1.523(4)
C2 C3 1.397(4)
C2 H2 0.9500
C3 C4 1.461(4)
C4 C5 1.394(4)
C5 C6 1.392(4)
C5 H5 0.9500
C6 C7 1.382(5)
C6 H6 0.9500
C7 C8 1.391(4)
C7 H7 0.9500
C8 C9 1.459(4)
C9 C10 1.409(4)
C10 C11 1.386(4)
C10 H10 0.9500
C11 C16 1.511(4)
C12 C13 1.528(4)
C12 C14 1.535(4)
C12 C15 1.535(4)
C13 H13A 0.9800
C13 H13B 0.9800
C13 H13C 0.9800
C14 H14A 0.9800
C14 H14B 0.9800
C14 H14C 0.9800
C15 H15A 0.9800
C15 H15B 0.9800
C15 H15C 0.9800
C16 C17 1.537(4)
C16 C18 1.539(5)
C16 C19 1.545(4)
C17 H17A 0.9800
C17 H17B 0.9800
C17 H17C 0.9800
C18 H18A 0.9800
C18 H18B 0.9800
C18 H18C 0.9800
C19 H19A 0.9800
C19 H19B 0.9800
C19 H19C 0.9800
C20 C21 1.522(4)
C20 H20A 0.9900
C20 H20B 0.9900
C21 C22 1.528(4)
C21 H21A 0.9900
C21 H21B 0.9900
C22 B1 1.631(4)
C22 H22A 0.9900
C22 H22B 0.9900
C23 C30 1.542(4)
C23 C24 1.554(4)
C23 B1 1.618(4)
C23 H23 1.0000
C24 C25 1.539(4)
C24 H24A 0.9900
C24 H24B 0.9900
C25 C26 1.530(4)
C25 H25A 0.9900
C25 H25B 0.9900
C26 C27 1.549(4)
C26 H26A 0.9900
C26 H26B 0.9900
C27 C28 1.543(4)
C27 B1 1.622(4)
C27 H27 1.0000
C28 C29 1.545(5)
C28 H28A 0.9900
C28 H28B 0.9900
C29 C30 1.524(5)
C29 H29A 0.9900
C29 H29B 0.9900
C30 H30A 0.9900
C30 H30B 0.9900
C31 C32 1.523(4)
C31 H31A 0.9900
C31 H31B 0.9900
C32 C33 1.538(4)
C32 H32A 0.9900
C32 H32B 0.9900
C33 B2 1.630(4)
C33 H33A 0.9900
C33 H33B 0.9900
C34 C35 1.547(4)
C34 C41 1.547(4)
C34 B2 1.631(4)
C34 H34 1.0000
C35 C36 1.528(4)
C35 H35A 0.9900
C35 H35B 0.9900
C36 C37 1.543(4)
C36 H36A 0.9900
C36 H36B 0.9900
C37 C38 1.543(4)
C37 H37A 0.9900
C37 H37B 0.9900
C38 C39 1.553(4)
C38 B2 1.615(4)
C38 H38 1.0000
C39 C40 1.541(4)
C39 H39A 0.9900
C39 H39B 0.9900
C40 C41 1.545(4)
C40 H40A 0.9900
C40 H40B 0.9900
C41 H41A 0.9900
C41 H41B 0.9900
